data_7129308
loop_
_publ_author_name
'Chen, Po-Han'
'Hsu, Ching-Pei'
'Tseng, Hsi-Ching'
'Liu, Yi-Hung'
'Chiu, Ching-Wen'

_publ_section_title
;
 [Mes-B-TMP]+ Borinium Cation Initiated Cyanosilylation and Catalysed
 Hydrosilylation of Ketones and Aldehydes
;
_journal_name_full 'Chemical Communications'
_journal_paper_doi 10.1039/D1CC06319G
_journal_year 2021
_chemical_formula_sum 'C18 H29 B Cl N'
_chemical_formula_weight 305.68
_space_group_crystal_system monoclinic
_space_group_IT_number 14
_space_group_name_Hall '-P 2ybc'
_space_group_name_H-M_alt 'P 1 21/c 1'
_atom_sites_solution_hydrogens geom
_audit_creation_method SHELXL-2018/3
_audit_update_record
;
2021-11-08 deposited with the CCDC.	2021-11-23 downloaded from the CCDC.
;
_cell_angle_alpha 90
_cell_angle_beta 106.814(12)
_cell_angle_gamma 90
_cell_formula_units_Z 4
_cell_length_a 11.2578(14)
_cell_length_b 13.1467(15)
_cell_length_c 12.4351(15)
_cell_measurement_reflns_used 3600
_cell_measurement_temperature 100(2)
_cell_measurement_theta_max 29.8370
_cell_measurement_theta_min 4.0340
_cell_volume 1761.8(4)
_computing_cell_refinement 'CrysAlisPro 1.171.39.46 (Rigaku OD, 2018)'
_computing_data_collection 'CrysAlisPro 1.171.39.46 (Rigaku OD, 2018)'
_computing_data_reduction 'CrysAlisPro 1.171.39.46 (Rigaku OD, 2018)'
_computing_structure_refinement 'SHELXL-2018/3 (Sheldrick, 2018)'
_diffrn_ambient_temperature 100(2)
_diffrn_detector_area_resol_mean 10.2496
_diffrn_measured_fraction_theta_full 0.998
_diffrn_measured_fraction_theta_max 0.999
_diffrn_measurement_device_type 'Xcalibur, Atlas, Gemini'
_diffrn_measurement_method '\w scans'
_diffrn_radiation_type MoK\a
_diffrn_radiation_wavelength 0.71073
_diffrn_reflns_av_R_equivalents 0.0408
_diffrn_reflns_av_unetI/netI 0.0559
_diffrn_reflns_Laue_measured_fraction_full 0.998
_diffrn_reflns_Laue_measured_fraction_max 0.999
_diffrn_reflns_limit_h_max 13
_diffrn_reflns_limit_h_min -14
_diffrn_reflns_limit_k_max 17
_diffrn_reflns_limit_k_min -17
_diffrn_reflns_limit_l_max 15
_diffrn_reflns_limit_l_min -16
_diffrn_reflns_number 9249
_diffrn_reflns_point_group_measured_fraction_full 0.998
_diffrn_reflns_point_group_measured_fraction_max 0.999
_diffrn_reflns_theta_full 25.242
_diffrn_reflns_theta_max 27.497
_diffrn_reflns_theta_min 3.099
_diffrn_source 'fine-focus sealed X-ray tube'
_exptl_absorpt_coefficient_mu 0.211
_exptl_absorpt_correction_T_max 1.00000
_exptl_absorpt_correction_T_min 0.91888
_exptl_absorpt_correction_type multi-scan
_exptl_absorpt_process_details
; 
CrysAlisPro 1.171.39.46 (Rigaku Oxford Diffraction, 2018) 
Empirical absorption correction using spherical harmonics, 
 implemented in SCALE3 ABSPACK scaling algorithm. 
;
_exptl_crystal_density_diffrn 1.152
_exptl_crystal_description plate
_exptl_crystal_F_000 664
_exptl_crystal_size_max 0.20
_exptl_crystal_size_mid 0.20
_exptl_crystal_size_min 0.15
_refine_diff_density_max 0.471
_refine_diff_density_min -0.570
_refine_diff_density_rms 0.071
_refine_ls_extinction_method none
_refine_ls_goodness_of_fit_ref 1.017
_refine_ls_hydrogen_treatment constr
_refine_ls_matrix_type full
_refine_ls_number_parameters 190
_refine_ls_number_reflns 4047
_refine_ls_number_restraints 0
_refine_ls_restrained_S_all 1.017
_refine_ls_R_factor_all 0.0821
_refine_ls_R_factor_gt 0.0634
_refine_ls_shift/su_max 0.000
_refine_ls_shift/su_mean 0.000
_refine_ls_structure_factor_coef Fsqd
_refine_ls_weighting_details 'w=1/[\s^2^(Fo^2^)+(0.0974P)^2^+1.5760P] where P=(Fo^2^+2Fc^2^)/3'
_refine_ls_weighting_scheme calc
_refine_ls_wR_factor_gt 0.1751
_refine_ls_wR_factor_ref 0.1934
_reflns_Friedel_coverage 0.000
_reflns_number_gt 3090
_reflns_number_total 4047
_reflns_threshold_expression 'I > 2\s(I)'
_cod_data_source_file d1cc06319g2.cif
_cod_data_source_block ic20807
_cod_original_sg_symbol_H-M 'P 21/c'
_cod_database_code 7129308
_shelx_shelxl_version_number 2018/3
_shelx_space_group_comment
; 
The symmetry employed for this shelxl refinement is uniquely defined 
by the following loop, which should always be used as a source of 
symmetry information in preference to the above space-group names. 
They are only intended as comments. 
;

loop_
_space_group_symop_operation_xyz
'x, y, z'
'-x, y+1/2, -z+1/2'
'-x, -y, -z'
'x, -y-1/2, z-1/2'

loop_
_atom_site_label
_atom_site_type_symbol
_atom_site_fract_x
_atom_site_fract_y
_atom_site_fract_z
_atom_site_U_iso_or_equiv
_atom_site_adp_type
_atom_site_occupancy
_atom_site_site_symmetry_order
_atom_site_calc_flag
_atom_site_refinement_flags_posn
_atom_site_refinement_flags_adp
_atom_site_refinement_flags_occupancy
_atom_site_disorder_assembly
_atom_site_disorder_group
Cl1 Cl 0.52784(6) 0.57414(5) 0.17535(6) 0.0353(2) Uani 1 1 d . . . . .
N1 N 0.73121(16) 0.66484(14) 0.33703(15) 0.0171(4) Uani 1 1 d . . . . .
B1 B 0.6768(2) 0.5742(2) 0.2866(2) 0.0200(5) Uani 1 1 d . . . . .
C1 C 0.7233(2) 0.45962(17) 0.30698(18) 0.0175(4) Uani 1 1 d . . . . .
C2 C 0.7068(2) 0.40330(18) 0.39809(18) 0.0181(5) Uani 1 1 d . . . . .
C3 C 0.7358(2) 0.29950(18) 0.40778(18) 0.0188(5) Uani 1 1 d . . . . .
H3A H 0.724525 0.262506 0.469728 0.023 Uiso 1 1 calc R U . . .
C4 C 0.7807(2) 0.24893(17) 0.32897(18) 0.0177(5) Uani 1 1 d . . . . .
C5 C 0.7954(2) 0.30513(18) 0.23888(18) 0.0186(5) Uani 1 1 d . . . . .
H5A H 0.827036 0.272303 0.184859 0.022 Uiso 1 1 calc R U . . .
C6 C 0.7653(2) 0.40762(18) 0.22545(18) 0.0192(5) Uani 1 1 d . . . . .
C7 C 0.6529(2) 0.4507(2) 0.4840(2) 0.0266(5) Uani 1 1 d . . . . .
H7A H 0.637277 0.523135 0.467037 0.040 Uiso 1 1 calc R U . . .
H7B H 0.574767 0.416707 0.481768 0.040 Uiso 1 1 calc R U . . .
H7C H 0.711633 0.443130 0.559005 0.040 Uiso 1 1 calc R U . . .
C8 C 0.8091(2) 0.13666(18) 0.3386(2) 0.0243(5) Uani 1 1 d . . . . .
H8A H 0.793494 0.109910 0.406840 0.037 Uiso 1 1 calc R U . . .
H8B H 0.755838 0.101334 0.272820 0.037 Uiso 1 1 calc R U . . .
H8C H 0.896309 0.125743 0.342425 0.037 Uiso 1 1 calc R U . . .
C9 C 0.7778(3) 0.4613(2) 0.1213(2) 0.0300(6) Uani 1 1 d . . . . .
H9A H 0.753604 0.532802 0.123006 0.045 Uiso 1 1 calc R U . . .
H9B H 0.864120 0.457514 0.119487 0.045 Uiso 1 1 calc R U . . .
H9C H 0.723719 0.428436 0.054213 0.045 Uiso 1 1 calc R U . . .
C10 C 0.8683(2) 0.67102(18) 0.40125(19) 0.0209(5) Uani 1 1 d . . . . .
C11 C 0.9186(2) 0.77591(18) 0.3820(2) 0.0235(5) Uani 1 1 d . . . . .
H11A H 1.008609 0.777845 0.421334 0.028 Uiso 1 1 calc R U . . .
H11B H 0.908401 0.784064 0.300720 0.028 Uiso 1 1 calc R U . . .
C12 C 0.8570(3) 0.8658(2) 0.4216(3) 0.0471(8) Uani 1 1 d . . . . .
H12A H 0.855126 0.924645 0.371501 0.057 Uiso 1 1 calc R U . . .
H12B H 0.906363 0.885260 0.498465 0.057 Uiso 1 1 calc R U . . .
C13 C 0.7252(2) 0.8397(2) 0.4217(2) 0.0344(6) Uani 1 1 d . . . . .
H13A H 0.676276 0.903378 0.411762 0.041 Uiso 1 1 calc R U . . .
H13B H 0.728079 0.811420 0.496166 0.041 Uiso 1 1 calc R U . . .
C14 C 0.6565(2) 0.76331(18) 0.33056(19) 0.0207(5) Uani 1 1 d . . . . .
C15 C 0.9464(3) 0.5955(2) 0.3573(3) 0.0476(9) Uani 1 1 d . . . . .
H15A H 1.033769 0.602156 0.401017 0.071 Uiso 1 1 calc R U . . .
H15B H 0.917988 0.526134 0.364783 0.071 Uiso 1 1 calc R U . . .
H15C H 0.937644 0.609870 0.278088 0.071 Uiso 1 1 calc R U . . .
C16 C 0.8899(3) 0.6505(3) 0.5273(2) 0.0451(8) Uani 1 1 d . . . . .
H16A H 0.978763 0.654938 0.566476 0.068 Uiso 1 1 calc R U . . .
H16B H 0.844899 0.701126 0.558251 0.068 Uiso 1 1 calc R U . . .
H16C H 0.859654 0.582267 0.537455 0.068 Uiso 1 1 calc R U . . .
C17 C 0.5338(2) 0.7436(2) 0.3576(2) 0.0270(5) Uani 1 1 d . . . . .
H17A H 0.550912 0.711632 0.431735 0.041 Uiso 1 1 calc R U . . .
H17B H 0.490541 0.808323 0.357829 0.041 Uiso 1 1 calc R U . . .
H17C H 0.481516 0.698441 0.300641 0.041 Uiso 1 1 calc R U . . .
C18 C 0.6319(3) 0.8133(2) 0.2153(2) 0.0335(6) Uani 1 1 d . . . . .
H18A H 0.584105 0.875896 0.213362 0.050 Uiso 1 1 calc R U . . .
H18B H 0.711015 0.829512 0.201195 0.050 Uiso 1 1 calc R U . . .
H18C H 0.584641 0.766411 0.157253 0.050 Uiso 1 1 calc R U . . .

loop_
_atom_site_aniso_label
_atom_site_aniso_U_11
_atom_site_aniso_U_22
_atom_site_aniso_U_33
_atom_site_aniso_U_23
_atom_site_aniso_U_13
_atom_site_aniso_U_12
Cl1 0.0261(4) 0.0276(4) 0.0416(4) -0.0052(3) -0.0068(3) 0.0024(3)
N1 0.0132(9) 0.0161(9) 0.0205(9) 0.0016(7) 0.0025(7) 0.0035(7)
B1 0.0128(11) 0.0198(13) 0.0245(12) 0.0011(10) 0.0006(9) 0.0006(10)
C1 0.0152(10) 0.0156(11) 0.0201(10) -0.0015(8) 0.0024(8) -0.0015(9)
C2 0.0138(10) 0.0184(11) 0.0212(10) -0.0022(9) 0.0034(8) -0.0024(9)
C3 0.0185(10) 0.0188(11) 0.0186(10) 0.0025(9) 0.0047(8) -0.0025(9)
C4 0.0150(10) 0.0154(11) 0.0208(10) -0.0001(8) 0.0019(8) -0.0008(8)
C5 0.0168(10) 0.0197(11) 0.0192(10) -0.0022(9) 0.0049(8) -0.0010(9)
C6 0.0184(11) 0.0195(11) 0.0184(10) 0.0015(8) 0.0029(8) -0.0019(9)
C7 0.0293(13) 0.0262(13) 0.0290(12) -0.0037(10) 0.0155(10) -0.0024(11)
C8 0.0259(12) 0.0157(11) 0.0306(12) 0.0007(9) 0.0069(9) 0.0017(10)
C9 0.0417(15) 0.0265(13) 0.0228(12) 0.0047(10) 0.0111(10) -0.0001(12)
C10 0.0140(10) 0.0180(11) 0.0278(11) 0.0021(9) 0.0014(8) 0.0010(9)
C11 0.0200(11) 0.0172(12) 0.0341(12) 0.0010(10) 0.0092(9) -0.0008(9)
C12 0.0271(14) 0.0215(14) 0.090(2) -0.0196(15) 0.0127(15) -0.0022(12)
C13 0.0215(12) 0.0293(14) 0.0489(16) -0.0183(12) 0.0045(11) 0.0041(11)
C14 0.0201(11) 0.0182(11) 0.0238(11) -0.0013(9) 0.0064(9) 0.0030(9)
C15 0.0169(13) 0.0235(14) 0.096(3) -0.0194(16) 0.0061(14) 0.0033(11)
C16 0.0285(14) 0.059(2) 0.0348(14) 0.0220(14) -0.0107(11) -0.0173(14)
C17 0.0169(11) 0.0316(14) 0.0321(12) -0.0016(11) 0.0062(9) 0.0040(10)
C18 0.0312(14) 0.0310(15) 0.0383(14) 0.0123(12) 0.0105(11) 0.0126(12)

loop_
_atom_type_symbol
_atom_type_description
_atom_type_scat_dispersion_real
_atom_type_scat_dispersion_imag
_atom_type_scat_source
C C 0.0033 0.0016 'International Tables Vol C Tables 4.2.6.8 and 6.1.1.4'
H H 0.0000 0.0000 'International Tables Vol C Tables 4.2.6.8 and 6.1.1.4'
B B 0.0013 0.0007 'International Tables Vol C Tables 4.2.6.8 and 6.1.1.4'
N N 0.0061 0.0033 'International Tables Vol C Tables 4.2.6.8 and 6.1.1.4'
Cl Cl 0.1484 0.1585 'International Tables Vol C Tables 4.2.6.8 and 6.1.1.4'

loop_
_geom_angle_atom_site_label_1
_geom_angle_atom_site_label_2
_geom_angle_atom_site_label_3
_geom_angle
_geom_angle_site_symmetry_1
_geom_angle_site_symmetry_3
_geom_angle_publ_flag
B1 N1 C10 121.74(19) . . ?
B1 N1 C14 122.14(18) . . ?
C10 N1 C14 116.12(17) . . ?
N1 B1 C1 130.7(2) . . ?
N1 B1 Cl1 121.49(18) . . ?
C1 B1 Cl1 107.81(16) . . ?
C2 C1 C6 118.1(2) . . ?
C2 C1 B1 120.8(2) . . ?
C6 C1 B1 120.4(2) . . ?
C3 C2 C1 120.0(2) . . ?
C3 C2 C7 118.3(2) . . ?
C1 C2 C7 121.7(2) . . ?
C4 C3 C2 121.8(2) . . ?
C5 C4 C3 117.7(2) . . ?
C5 C4 C8 120.8(2) . . ?
C3 C4 C8 121.5(2) . . ?
C6 C5 C4 122.1(2) . . ?
C5 C6 C1 120.3(2) . . ?
C5 C6 C9 118.4(2) . . ?
C1 C6 C9 121.3(2) . . ?
N1 C10 C15 112.3(2) . . ?
N1 C10 C11 109.28(18) . . ?
C15 C10 C11 104.6(2) . . ?
N1 C10 C16 111.3(2) . . ?
C15 C10 C16 108.2(3) . . ?
C11 C10 C16 111.1(2) . . ?
C12 C11 C10 115.1(2) . . ?
C11 C12 C13 111.1(2) . . ?
C12 C13 C14 115.3(2) . . ?
C18 C14 N1 111.12(19) . . ?
C18 C14 C17 110.3(2) . . ?
N1 C14 C17 111.15(19) . . ?
C18 C14 C13 109.0(2) . . ?
N1 C14 C13 111.12(18) . . ?
C17 C14 C13 103.88(19) . . ?

loop_
_geom_bond_atom_site_label_1
_geom_bond_atom_site_label_2
_geom_bond_distance
_geom_bond_site_symmetry_2
_geom_bond_publ_flag
Cl1 B1 1.839(3) . ?
N1 B1 1.402(3) . ?
N1 C10 1.521(3) . ?
N1 C14 1.533(3) . ?
B1 C1 1.591(3) . ?
C1 C2 1.410(3) . ?
C1 C6 1.413(3) . ?
C2 C3 1.400(3) . ?
C2 C7 1.508(3) . ?
C3 C4 1.395(3) . ?
C4 C5 1.391(3) . ?
C4 C8 1.508(3) . ?
C5 C6 1.388(3) . ?
C6 C9 1.517(3) . ?
C10 C15 1.528(4) . ?
C10 C11 1.535(3) . ?
C10 C16 1.539(4) . ?
C11 C12 1.522(4) . ?
C12 C13 1.524(4) . ?
C13 C14 1.544(3) . ?
C14 C18 1.528(3) . ?
C14 C17 1.536(3) . ?
